data_1556256
loop_
_publ_author_name
'Naresh, Gunaganti'
'Kant, Ruchir'
'Narender, Tadigoppula'

_publ_section_title
;
 Copper(II) catalyzed expeditious synthesis of furoquinoxalines through a
 one-pot three-component coupling strategy.
;
_journal_issue 17
_journal_name_full 'Organic letters'
_journal_page_first 4528
_journal_page_last 4531
_journal_paper_doi 10.1021/ol502072k
_journal_volume 16
_journal_year 2014
_chemical_compound_source 'see text'
_chemical_formula_moiety 'C20 H18 N2 O'
_chemical_formula_sum 'C20 H18 N2 O'
_chemical_formula_weight 302.36
_space_group_IT_number 14
_space_group_name_Hall '-P 2ybc'
_space_group_name_H-M_alt 'P 1 21/c 1'
_symmetry_cell_setting monoclinic
_symmetry_Int_Tables_number 14
_symmetry_space_group_name_Hall '-P 2ybc'
_symmetry_space_group_name_H-M 'P 1 21/c 1'
_atom_sites_solution_hydrogens geom
_atom_sites_solution_primary direct
_atom_sites_solution_secondary difmap
_cell_angle_alpha 90
_cell_angle_beta 95.449(7)
_cell_angle_gamma 90
_cell_formula_units_Z 4
_cell_length_a 12.413(5)
_cell_length_b 9.758(4)
_cell_length_c 13.526(6)
_cell_measurement_reflns_used 2229
_cell_measurement_temperature 293
_cell_measurement_theta_max 25.4
_cell_measurement_theta_min 3.1
_cell_volume 1630.9(12)
_computing_cell_refinement
;
CrystalClear-SM Expert 2.1 b24 (Rigaku, 2012)
;
_computing_data_collection
;
CrystalClear-SM Expert 2.1 b24 (Rigaku, 2012)
;
_computing_data_reduction
;
CrystalClear-SM Expert 2.1 b24 (Rigaku, 2012)
;
_computing_molecular_graphics 'SHELXTL (Bruker, 1997)'
_computing_structure_refinement 'SHELXL-97 (Sheldrick, 1997)'
_computing_structure_solution 'SHELXS-97 (Sheldrick, 1990)'
_diffrn_ambient_temperature 293(2)
_diffrn_detector CCD
_diffrn_detector_area_resol_mean 28.5714
_diffrn_measured_fraction_theta_full 0.996
_diffrn_measured_fraction_theta_max 0.996
_diffrn_measurement_device
;
AFC12 (Right): Kappa 3 circle
;
_diffrn_measurement_device_type
;
Rigaku Saturn724+ (4x4 bin mode)
;
_diffrn_measurement_method 'profile data from \w-scans'
_diffrn_measurement_specimen_support Fiber
_diffrn_radiation_monochromator Confocal
_diffrn_radiation_type 'Mo K\a'
_diffrn_radiation_wavelength 0.71075
_diffrn_reflns_av_R_equivalents 0.0327
_diffrn_reflns_av_sigmaI/netI 0.0269
_diffrn_reflns_limit_h_max 14
_diffrn_reflns_limit_h_min -14
_diffrn_reflns_limit_k_max 11
_diffrn_reflns_limit_k_min -8
_diffrn_reflns_limit_l_max 12
_diffrn_reflns_limit_l_min -16
_diffrn_reflns_number 12351
_diffrn_reflns_theta_full 25.40
_diffrn_reflns_theta_max 25.40
_diffrn_reflns_theta_min 3.14
_diffrn_source MicroMax003_Mo
_diffrn_source_current 0.6
_diffrn_source_power 0.0
_diffrn_source_voltage 50.0
_exptl_absorpt_coefficient_mu 0.077
_exptl_absorpt_correction_T_max 0.9878
_exptl_absorpt_correction_T_min 0.9590
_exptl_absorpt_correction_type multi-scan
_exptl_absorpt_process_details 'REQAB (Rigaku, 1998)'
_exptl_crystal_colour Colorless
_exptl_crystal_density_diffrn 1.231
_exptl_crystal_density_method 'Not Measured'
_exptl_crystal_description Platelet
_exptl_crystal_F_000 640
_exptl_crystal_size_max 0.550
_exptl_crystal_size_mid 0.480
_exptl_crystal_size_min 0.160
_refine_diff_density_max 0.334
_refine_diff_density_min -0.275
_refine_diff_density_rms 0.050
_refine_ls_extinction_coef 0.015(5)
_refine_ls_extinction_expression Fc^*^=kFc[1+0.001xFc^2^\l^3^/sin(2\q)]^-1/4^
_refine_ls_extinction_method SHELXL
_refine_ls_goodness_of_fit_ref 1.113
_refine_ls_hydrogen_treatment constr
_refine_ls_matrix_type full
_refine_ls_number_parameters 212
_refine_ls_number_reflns 2980
_refine_ls_number_restraints 0
_refine_ls_restrained_S_all 1.113
_refine_ls_R_factor_all 0.0702
_refine_ls_R_factor_gt 0.0597
_refine_ls_shift/su_max 0.000
_refine_ls_shift/su_mean 0.000
_refine_ls_structure_factor_coef Fsqd
_refine_ls_weighting_details 'calc w=1/[\s^2^(Fo^2^)+(0.1115P)^2^+0.1622P] where P=(Fo^2^+2Fc^2^)/3'
_refine_ls_weighting_scheme calc
_refine_ls_wR_factor_gt 0.1737
_refine_ls_wR_factor_ref 0.1854
_reflns_number_gt 2455
_reflns_number_total 2980
_reflns_threshold_expression >2sigma(I)
_cod_data_source_file ol502072k_si_002.cif
_cod_data_source_block xxx
_cod_depositor_comments
;
The following automatic conversions were performed:

data item '_exptl_absorpt_correction_type' value 'Multi-scan' was
changed to 'multi-scan' in accordance with the
/home/saulius/struct/COD-crude-data/automatic-downloads/DataCite-retrospective/ACS/depositions/lib/dictionaries/cif_core.dic
dictionary named 'cif_core.dic' version 2.4.2 last updated on
2011-04-26.

data item '_refine_ls_hydrogen_treatment' value 'Constr' was changed
to 'constr' in accordance with the
/home/saulius/struct/COD-crude-data/automatic-downloads/DataCite-retrospective/ACS/depositions/lib/dictionaries/cif_core.dic
dictionary named 'cif_core.dic' version 2.4.2 last updated on
2011-04-26.

data item '_symmetry_cell_setting' value 'Monoclinic' was changed to
'monoclinic' in accordance with the
/home/saulius/struct/COD-crude-data/automatic-downloads/DataCite-retrospective/ACS/depositions/lib/dictionaries/cif_core.dic
dictionary named 'cif_core.dic' version 2.4.2 last updated on
2011-04-26.

Automatic conversion script
Id: cif_fix_values 6909 2019-04-08 15:41:33Z antanas 
;
_cod_original_cell_volume 1631.0(12)
_cod_original_sg_symbol_H-M 'P 21/c'
_cod_database_code 1556256

loop_
_symmetry_equiv_pos_site_id
_symmetry_equiv_pos_as_xyz
1 x,y,z
2 -x,1/2+y,1/2-z
3 -x,-y,-z
4 x,1/2-y,1/2+z

loop_
_atom_site_aniso_label
_atom_site_aniso_U_11
_atom_site_aniso_U_22
_atom_site_aniso_U_33
_atom_site_aniso_U_23
_atom_site_aniso_U_13
_atom_site_aniso_U_12
O1 0.0541(8) 0.0599(8) 0.0316(7) -0.0003(6) 0.0031(6) -0.0022(6)
N1 0.0547(10) 0.0595(10) 0.0339(9) -0.0011(7) 0.0050(7) -0.0009(8)
N2 0.0546(10) 0.0618(11) 0.0397(9) -0.0009(7) -0.0038(7) 0.0006(8)
C1 0.0672(14) 0.0682(14) 0.0438(12) -0.0003(10) 0.0142(10) -0.0023(11)
C2 0.0727(15) 0.0628(14) 0.0595(14) 0.0039(11) 0.0211(11) -0.0016(12)
C3 0.0600(13) 0.0575(13) 0.0752(16) -0.0018(11) 0.0130(11) -0.0064(11)
C4 0.0581(13) 0.0630(13) 0.0605(14) -0.0050(10) -0.0026(10) -0.0046(11)
C5 0.0488(11) 0.0518(11) 0.0450(11) -0.0008(8) 0.0037(8) 0.0041(9)
C6 0.0480(11) 0.0525(11) 0.0415(11) -0.0031(8) 0.0071(8) 0.0052(9)
C7 0.0472(10) 0.0511(11) 0.0344(10) -0.0020(8) -0.0007(7) 0.0061(9)
C8 0.0450(10) 0.0488(10) 0.0359(10) -0.0020(8) 0.0039(7) 0.0044(8)
C9 0.0551(11) 0.0575(12) 0.0324(10) 0.0022(8) 0.0009(8) 0.0055(9)
C10 0.0498(11) 0.0521(11) 0.0326(10) 0.0024(8) 0.0039(8) 0.0093(9)
C11 0.0513(11) 0.0491(11) 0.0384(10) -0.0009(8) 0.0044(8) 0.0080(9)
C12 0.0593(12) 0.0624(12) 0.0390(11) 0.0031(9) -0.0008(9) -0.0010(10)
C13 0.0668(14) 0.0629(13) 0.0392(11) 0.0083(9) 0.0047(9) 0.0027(11)
C14 0.0569(12) 0.0478(11) 0.0516(12) 0.0019(9) 0.0090(9) 0.0064(9)
C15 0.0633(13) 0.0641(13) 0.0471(12) -0.0080(9) 0.0015(10) -0.0062(11)
C16 0.0660(13) 0.0630(13) 0.0356(10) -0.0033(9) 0.0047(9) -0.0010(10)
C17 0.0636(14) 0.0588(13) 0.0718(15) 0.0055(11) 0.0188(11) 0.0023(11)
C18 0.198(5) 0.244(5) 0.144(4) 0.109(4) -0.032(3) -0.141(5)
C19 0.136(4) 0.117(3) 0.484(11) 0.080(5) 0.202(6) 0.052(3)
C20 0.143(4) 0.200(4) 0.163(4) -0.076(3) 0.065(3) -0.115(3)

loop_
_atom_site_label
_atom_site_type_symbol
_atom_site_thermal_displace_type
_atom_site_fract_x
_atom_site_fract_y
_atom_site_fract_z
_atom_site_occupancy
_atom_site_U_iso_or_equiv
_atom_site_calc_flag
_atom_site_refinement_flags
O1 O Uani 0.44662(11) 0.19042(14) -0.05639(9) 1.000 0.0486(4) . .
N1 N Uani 0.54335(13) 0.34853(17) -0.14280(11) 1.000 0.0493(6) . .
N2 N Uani 0.64691(14) 0.41548(18) 0.05099(11) 1.000 0.0526(6) . .
C1 C Uani 0.64770(18) 0.5264(2) -0.21095(15) 1.000 0.0592(8) . .
C2 C Uani 0.7240(2) 0.6272(2) -0.20014(17) 1.000 0.0641(8) . .
C3 C Uani 0.77668(19) 0.6569(2) -0.10664(18) 1.000 0.0638(8) . .
C4 C Uani 0.75089(18) 0.5861(2) -0.02523(17) 1.000 0.0611(8) . .
C5 C Uani 0.67238(16) 0.4818(2) -0.03341(14) 1.000 0.0486(6) . .
C6 C Uani 0.62072(16) 0.45001(19) -0.12914(14) 1.000 0.0472(6) . .
C7 C Uani 0.57175(15) 0.32116(19) 0.03597(13) 1.000 0.0445(6) . .
C8 C Uani 0.52283(15) 0.29112(19) -0.06097(13) 1.000 0.0432(6) . .
C9 C Uani 0.51951(16) 0.2343(2) 0.10117(13) 1.000 0.0485(6) . .
C10 C Uani 0.44586(15) 0.15953(19) 0.04476(13) 1.000 0.0448(6) . .
C11 C Uani 0.36483(15) 0.06227(19) 0.06972(13) 1.000 0.0463(6) . .
C12 C Uani 0.35384(17) 0.0323(2) 0.16869(14) 1.000 0.0539(7) . .
C13 C Uani 0.27109(18) -0.0494(2) 0.19558(15) 1.000 0.0563(7) . .
C14 C Uani 0.19495(17) -0.1069(2) 0.12521(15) 1.000 0.0519(7) . .
C15 C Uani 0.20910(18) -0.0816(2) 0.02649(16) 1.000 0.0584(7) . .
C16 C Uani 0.29142(18) 0.0015(2) -0.00143(14) 1.000 0.0549(7) . .
C17 C Uani 0.09704(19) -0.1862(2) 0.15639(18) 1.000 0.0639(8) . .
C18 C Uani 0.1231(4) -0.2570(6) 0.2546(3) 1.000 0.198(3) . .
C19 C Uani 0.0093(4) -0.0876(5) 0.1655(5) 1.000 0.235(4) . .
C20 C Uani 0.0620(4) -0.2967(5) 0.0848(3) 1.000 0.165(2) . .
H1 H Uiso 0.61310 0.50800 -0.27360 1.000 0.0710 calc R
H2 H Uiso 0.74100 0.67650 -0.25540 1.000 0.0770 calc R
H3 H Uiso 0.82930 0.72490 -0.10000 1.000 0.0770 calc R
H4 H Uiso 0.78580 0.60710 0.03680 1.000 0.0730 calc R
H9 H Uiso 0.53360 0.23000 0.16990 1.000 0.0580 calc R
H12 H Uiso 0.40350 0.06810 0.21780 1.000 0.0650 calc R
H13 H Uiso 0.26580 -0.06670 0.26260 1.000 0.0680 calc R
H15 H Uiso 0.16180 -0.12160 -0.02260 1.000 0.0700 calc R
H16 H Uiso 0.29780 0.01680 -0.06850 1.000 0.0660 calc R
H18A H Uiso 0.13850 -0.18970 0.30570 1.000 0.2980 calc R
H18B H Uiso 0.18500 -0.31510 0.25110 1.000 0.2980 calc R
H18C H Uiso 0.06230 -0.31140 0.26960 1.000 0.2980 calc R
H19A H Uiso -0.03360 -0.07960 0.10290 1.000 0.3520 calc R
H19B H Uiso 0.03950 0.00020 0.18440 1.000 0.3520 calc R
H19C H Uiso -0.03540 -0.11880 0.21510 1.000 0.3520 calc R
H20A H Uiso 0.00550 -0.34940 0.11030 1.000 0.2480 calc R
H20B H Uiso 0.12230 -0.35530 0.07560 1.000 0.2480 calc R
H20C H Uiso 0.03560 -0.25670 0.02230 1.000 0.2480 calc R

loop_
_atom_type_symbol
_atom_type_description
_atom_type_scat_dispersion_real
_atom_type_scat_dispersion_imag
_atom_type_scat_source
O O 0.0106 0.0060 'International Tables Vol C Tables 4.2.6.8 and 6.1.1.4'
N N 0.0061 0.0033 'International Tables Vol C Tables 4.2.6.8 and 6.1.1.4'
H H 0.0000 0.0000 'International Tables Vol C Tables 4.2.6.8 and 6.1.1.4'
C C 0.0033 0.0016 'International Tables Vol C Tables 4.2.6.8 and 6.1.1.4'

loop_
_geom_angle_atom_site_label_1
_geom_angle_atom_site_label_2
_geom_angle_atom_site_label_3
_geom_angle
_geom_angle_publ_flag
C8 O1 C10 105.49(14) yes
C6 N1 C8 112.91(16) yes
C5 N2 C7 114.69(16) yes
C2 C1 C6 120.98(19) no
C1 C2 C3 120.5(2) no
C2 C3 C4 120.0(2) no
C3 C4 C5 121.2(2) no
N2 C5 C4 119.18(18) yes
N2 C5 C6 122.24(18) yes
C4 C5 C6 118.57(18) no
N1 C6 C1 119.45(17) yes
N1 C6 C5 121.73(17) yes
C1 C6 C5 118.80(18) no
N2 C7 C8 121.48(16) yes
N2 C7 C9 132.90(17) yes
C8 C7 C9 105.59(16) no
O1 C8 N1 123.03(16) yes
O1 C8 C7 110.03(15) yes
N1 C8 C7 126.94(17) yes
C7 C9 C10 107.22(16) no
O1 C10 C9 111.65(16) yes
O1 C10 C11 115.99(15) yes
C9 C10 C11 132.25(17) no
C10 C11 C12 119.81(17) no
C10 C11 C16 122.81(16) no
C12 C11 C16 117.27(18) no
C11 C12 C13 121.37(18) no
C12 C13 C14 121.83(19) no
C13 C14 C15 116.53(19) no
C13 C14 C17 121.27(19) no
C15 C14 C17 122.10(19) no
C14 C15 C16 122.11(19) no
C11 C16 C15 120.79(18) no
C14 C17 C18 111.4(3) no
C14 C17 C19 107.8(2) no
C14 C17 C20 112.2(2) no
C18 C17 C19 109.0(4) no
C18 C17 C20 105.5(3) no
C19 C17 C20 110.9(3) no
C2 C1 H1 120.00 no
C6 C1 H1 119.00 no
C1 C2 H2 120.00 no
C3 C2 H2 120.00 no
C2 C3 H3 120.00 no
C4 C3 H3 120.00 no
C3 C4 H4 119.00 no
C5 C4 H4 119.00 no
C7 C9 H9 126.00 no
C10 C9 H9 126.00 no
C11 C12 H12 119.00 no
C13 C12 H12 119.00 no
C12 C13 H13 119.00 no
C14 C13 H13 119.00 no
C14 C15 H15 119.00 no
C16 C15 H15 119.00 no
C11 C16 H16 120.00 no
C15 C16 H16 120.00 no
C17 C18 H18A 109.00 no
C17 C18 H18B 109.00 no
C17 C18 H18C 109.00 no
H18A C18 H18B 110.00 no
H18A C18 H18C 109.00 no
H18B C18 H18C 109.00 no
C17 C19 H19A 109.00 no
C17 C19 H19B 109.00 no
C17 C19 H19C 109.00 no
H19A C19 H19B 109.00 no
H19A C19 H19C 109.00 no
H19B C19 H19C 110.00 no
C17 C20 H20A 109.00 no
C17 C20 H20B 109.00 no
C17 C20 H20C 109.00 no
H20A C20 H20B 109.00 no
H20A C20 H20C 110.00 no
H20B C20 H20C 109.00 no

loop_
_geom_bond_atom_site_label_1
_geom_bond_atom_site_label_2
_geom_bond_distance
_geom_bond_publ_flag
O1 C8 1.370(2) yes
O1 C10 1.402(2) yes
N1 C6 1.380(3) yes
N1 C8 1.287(2) yes
N2 C5 1.375(3) yes
N2 C7 1.313(3) yes
C1 C2 1.364(3) no
C1 C6 1.401(3) no
C2 C3 1.398(3) no
C3 C4 1.364(3) no
C4 C5 1.406(3) no
C5 C6 1.424(3) no
C7 C8 1.422(3) no
C7 C9 1.423(3) no
C9 C10 1.348(3) no
C10 C11 1.446(3) no
C11 C12 1.390(3) no
C11 C16 1.393(3) no
C12 C13 1.376(3) no
C13 C14 1.394(3) no
C14 C15 1.385(3) no
C14 C17 1.533(3) no
C15 C16 1.385(3) no
C17 C18 1.505(5) no
C17 C19 1.467(5) no
C17 C20 1.486(5) no
C1 H1 0.9300 no
C2 H2 0.9300 no
C3 H3 0.9300 no
C4 H4 0.9300 no
C9 H9 0.9300 no
C12 H12 0.9300 no
C13 H13 0.9300 no
C15 H15 0.9300 no
C16 H16 0.9300 no
C18 H18A 0.9600 no
C18 H18B 0.9600 no
C18 H18C 0.9600 no
C19 H19A 0.9600 no
C19 H19B 0.9600 no
C19 H19C 0.9600 no
C20 H20A 0.9600 no
C20 H20B 0.9600 no
C20 H20C 0.9600 no

loop_
_geom_contact_atom_site_label_1
_geom_contact_atom_site_label_2
_geom_contact_distance
_geom_contact_site_symmetry_2
_geom_contact_publ_flag
O1 C11 3.416(3) 3_655 no
O1 H16 2.5000 . no
N1 N2 2.883(3) . no
N2 N1 2.883(3) . no
N1 H9 2.6400 4_554 no
N1 H12 2.5700 4_554 no
N2 H13 2.6500 2_655 no
C1 C9 3.543(3) 3_665 no
C2 C12 3.498(3) 3_665 no
C3 C11 3.318(3) 3_665 no
C3 C10 3.461(3) 3_665 no
C3 C12 3.503(3) 3_665 no
C4 C10 3.475(3) 3_665 no
C5 C7 3.586(3) 3_665 no
C6 C7 3.585(3) 3_665 no
C6 C9 3.576(3) 3_665 no
C7 C5 3.586(3) 3_665 no
C7 C6 3.585(3) 3_665 no
C9 C6 3.576(3) 3_665 no
C9 C1 3.543(3) 3_665 no
C10 C4 3.475(3) 3_665 no
C10 C3 3.461(3) 3_665 no
C11 O1 3.416(3) 3_655 no
C11 C3 3.318(3) 3_665 no
C12 C3 3.503(3) 3_665 no
C12 C2 3.498(3) 3_665 no
C1 H18B 3.0100 3_655 no
C4 H20B 2.8700 3_655 no
C5 H20B 2.9400 3_655 no
C9 H12 2.7600 . no
C9 H1 3.0700 4_555 no
C12 H9 2.9500 . no
C13 H18A 2.7000 . no
C13 H18B 2.9300 . no
C13 H19B 2.9000 . no
C15 H20B 2.9800 . no
C15 H20C 2.7500 . no
C15 H19A 3.0900 3_555 no
C18 H13 2.5600 . no
C19 H18C 3.0000 2_555 no
C20 H15 2.6300 . no
H1 H16 2.5000 2_654 no
H1 C9 3.0700 4_554 no
H9 C12 2.9500 . no
H9 H12 2.3900 . no
H9 N1 2.6400 4_555 no
H12 C9 2.7600 . no
H12 H9 2.3900 . no
H12 N1 2.5700 4_555 no
H13 C18 2.5600 . no
H13 H18A 2.1100 . no
H13 N2 2.6500 2_645 no
H15 C20 2.6300 . no
H15 H20C 2.1800 . no
H16 O1 2.5000 . no
H16 H1 2.5000 2_644 no
H18A C13 2.7000 . no
H18A H13 2.1100 . no
H18A H19C 2.4800 . no
H18B C13 2.9300 . no
H18B H20B 2.4600 . no
H18B C1 3.0100 3_655 no
H18C H19C 2.3200 . no
H18C H20A 2.2300 . no
H18C C19 3.0000 2_545 no
H18C H19B 2.3500 2_545 no
H19A H20C 2.2600 . no
H19A C15 3.0900 3_555 no
H19B C13 2.9000 . no
H19B H18C 2.3500 2_555 no
H19C H18A 2.4800 . no
H19C H18C 2.3200 . no
H20A H18C 2.2300 . no
H20B C15 2.9800 . no
H20B H18B 2.4600 . no
H20B C4 2.8700 3_655 no
H20B C5 2.9400 3_655 no
H20C C15 2.7500 . no
H20C H15 2.1800 . no
H20C H19A 2.2600 . no

loop_
_geom_hbond_atom_site_label_D
_geom_hbond_atom_site_label_H
_geom_hbond_atom_site_label_A
_geom_hbond_distance_DH
_geom_hbond_distance_HA
_geom_hbond_distance_DA
_geom_hbond_angle_DHA
_geom_hbond_site_symmetry_A
_geom_hbond_publ_flag
C12 H12 N1 0.9300 2.5700 3.500(3) 176.00 4_555 yes
C16 H16 O1 0.9300 2.5000 2.817(3) 100.00 . yes

loop_
_geom_torsion_atom_site_label_1
_geom_torsion_atom_site_label_2
_geom_torsion_atom_site_label_3
_geom_torsion_atom_site_label_4
_geom_torsion
_geom_torsion_publ_flag
C8 O1 C10 C11 175.28(16) no
C10 O1 C8 N1 -177.67(18) no
C10 O1 C8 C7 1.5(2) no
C8 O1 C10 C9 -1.4(2) no
C6 N1 C8 O1 178.13(17) no
C8 N1 C6 C5 1.6(3) no
C8 N1 C6 C1 -176.87(18) no
C6 N1 C8 C7 -0.9(3) no
C7 N2 C5 C4 179.10(18) no
C7 N2 C5 C6 0.1(3) no
C5 N2 C7 C8 0.7(3) no
C5 N2 C7 C9 -177.2(2) no
C2 C1 C6 N1 -179.83(19) no
C2 C1 C6 C5 1.7(3) no
C6 C1 C2 C3 -0.3(3) no
C1 C2 C3 C4 -0.9(3) no
C2 C3 C4 C5 0.6(3) no
C3 C4 C5 N2 -178.3(2) no
C3 C4 C5 C6 0.7(3) no
C4 C5 C6 C1 -1.9(3) no
N2 C5 C6 N1 -1.3(3) no
N2 C5 C6 C1 177.17(19) no
C4 C5 C6 N1 179.69(18) no
C9 C7 C8 N1 178.06(19) no
N2 C7 C9 C10 178.2(2) no
N2 C7 C8 N1 -0.3(3) no
C9 C7 C8 O1 -1.0(2) no
N2 C7 C8 O1 -179.38(17) no
C8 C7 C9 C10 0.2(2) no
C7 C9 C10 C11 -175.2(2) no
C7 C9 C10 O1 0.8(2) no
O1 C10 C11 C12 -175.96(17) no
O1 C10 C11 C16 0.2(3) no
C9 C10 C11 C12 -0.1(3) no
C9 C10 C11 C16 176.0(2) no
C10 C11 C12 C13 173.67(19) no
C16 C11 C12 C13 -2.7(3) no
C10 C11 C16 C15 -174.19(19) no
C12 C11 C16 C15 2.0(3) no
C11 C12 C13 C14 0.5(3) no
C12 C13 C14 C15 2.2(3) no
C12 C13 C14 C17 -174.05(19) no
C13 C14 C15 C16 -2.9(3) no
C17 C14 C15 C16 173.38(19) no
C13 C14 C17 C18 -31.0(3) no
C13 C14 C17 C19 88.6(4) no
C13 C14 C17 C20 -149.0(3) no
C15 C14 C17 C18 152.9(3) no
C15 C14 C17 C19 -87.5(4) no
C15 C14 C17 C20 34.9(3) no
C14 C15 C16 C11 0.8(3) no
